data_7030782
loop_
_publ_author_name
'Hu, Tong-Liang'
'Zou, Ruo-Qiang'
'Li, Jian-Rong'
'Bu, Xian-He'

_publ_section_title
;
 d(10) Metal complexes assembled from isomeric benzenedicarboxylates and
 3-(2-pyridyl)pyrazole showing 1D chain structures: syntheses, structures
 and luminescent properties.
;
_journal_issue 10
_journal_name_full 'Dalton transactions (Cambridge, England : 2003)'
_journal_page_first 1302
_journal_page_last 1311
_journal_paper_doi 10.1039/b716398c
_journal_year 2008
_chemical_formula_sum 'C24 H18 N6 O4 Zn'
_chemical_formula_weight 519.81
_chemical_name_systematic
;
?
;
_space_group_IT_number 60
_symmetry_cell_setting orthorhombic
_symmetry_space_group_name_Hall '-P 2n 2ab'
_symmetry_space_group_name_H-M 'P b c n'
_atom_sites_solution_hydrogens geom
_atom_sites_solution_primary direct
_atom_sites_solution_secondary difmap
_audit_creation_method SHELXL-97
_cell_angle_alpha 90.00
_cell_angle_beta 90.00
_cell_angle_gamma 90.00
_cell_formula_units_Z 4
_cell_length_a 12.116(2)
_cell_length_b 10.393(2)
_cell_length_c 18.673(4)
_cell_measurement_reflns_used 20512
_cell_measurement_temperature 293(2)
_cell_measurement_theta_max 27.61
_cell_measurement_theta_min 3.275
_cell_volume 2351.3(8)
_computing_cell_refinement SMART
_computing_data_collection 'SMART (Bruker, 1998)'
_computing_data_reduction 'SAINT (Bruker, 1998)'
_computing_molecular_graphics 'SHELXTL (Sheldrick, 1997b)'
_computing_publication_material SHELXTL
_computing_structure_refinement 'SHELXL-97 (Sheldrick, 1997a)'
_computing_structure_solution 'SHELXS-97 (Sheldrick, 1997a)'
_diffrn_ambient_temperature 293(2)
_diffrn_measured_fraction_theta_full 0.998
_diffrn_measured_fraction_theta_max 0.998
_diffrn_measurement_device_type 'Bruker SMART CCD area-detecter'
_diffrn_measurement_method '\f and \w scans'
_diffrn_radiation_monochromator graphite
_diffrn_radiation_source 'fine-focus sealed tube'
_diffrn_radiation_type MoK\a
_diffrn_radiation_wavelength 0.71073
_diffrn_reflns_av_R_equivalents 0.0258
_diffrn_reflns_av_sigmaI/netI 0.0125
_diffrn_reflns_limit_h_max 14
_diffrn_reflns_limit_h_min -14
_diffrn_reflns_limit_k_max 12
_diffrn_reflns_limit_k_min -12
_diffrn_reflns_limit_l_max 22
_diffrn_reflns_limit_l_min -22
_diffrn_reflns_number 19875
_diffrn_reflns_theta_full 25.49
_diffrn_reflns_theta_max 25.49
_diffrn_reflns_theta_min 3.36
_diffrn_standards_number 0
_exptl_absorpt_coefficient_mu 1.088
_exptl_absorpt_correction_T_max 0.7651
_exptl_absorpt_correction_T_min 0.7361
_exptl_absorpt_correction_type multi-scan
_exptl_absorpt_process_details SADABS
_exptl_crystal_colour Orange
_exptl_crystal_density_diffrn 1.468
_exptl_crystal_density_meas ?
_exptl_crystal_density_method 'not measured'
_exptl_crystal_description Block
_exptl_crystal_F_000 1064
_exptl_crystal_size_max 0.30
_exptl_crystal_size_mid 0.28
_exptl_crystal_size_min 0.26
_refine_diff_density_max 0.477
_refine_diff_density_min -0.309
_refine_diff_density_rms 0.055
_refine_ls_extinction_method none
_refine_ls_goodness_of_fit_ref 1.061
_refine_ls_hydrogen_treatment constr
_refine_ls_matrix_type full
_refine_ls_number_parameters 159
_refine_ls_number_reflns 2186
_refine_ls_number_restraints 0
_refine_ls_restrained_S_all 1.061
_refine_ls_R_factor_all 0.0398
_refine_ls_R_factor_gt 0.0347
_refine_ls_shift/su_max 0.000
_refine_ls_shift/su_mean 0.000
_refine_ls_structure_factor_coef Fsqd
_refine_ls_weighting_details 'calc w=1/[\s^2^(Fo^2^)+(0.0487P)^2^+2.1648P] where P=(Fo^2^+2Fc^2^)/3'
_refine_ls_weighting_scheme calc
_refine_ls_wR_factor_gt 0.0925
_refine_ls_wR_factor_ref 0.0963
_reflns_number_gt 1944
_reflns_number_total 2186
_reflns_threshold_expression I>2\s(I)
_cod_data_source_file b716398c.txt
_cod_data_source_block 6
_cod_depositor_comments
;
The following automatic conversions were performed:

'_symmetry_cell_setting' value 'Orthorhombic' changed to
'orthorhombic' according to
/usr/data/users/saulius/automatic-downloads/retrospective/RSC/lib/dictionaries/cif_core.dic
dictionary named 'cif_core.dic' version 2.4.2 from
2011-04-26.

'_exptl_absorpt_correction_type' value 'Multi-Scan'
changed to 'multi-scan' according to
/usr/data/users/saulius/automatic-downloads/retrospective/RSC/lib/dictionaries/cif_core.dic
dictionary named 'cif_core.dic' version 2.4.2 from 2011-04-26.

Automatic conversion script
Id: cif_fix_values 2281 2013-09-26 08:29:07Z andrius 

The following automatic conversions were performed:

'_exptl_crystal_density_meas' value 'None' was changed to '?' - the
value is perceived as not measured.

Automatic conversion script
Id: cif_fix_values 3008 2015-01-20 13:52:24Z robertas 
;
_cod_original_cell_volume 2351.4(8)
_cod_original_sg_symbol_H-M Pbcn
_cod_database_code 7030782

loop_
_symmetry_equiv_pos_as_xyz
'x, y, z'
'-x+1/2, -y+1/2, z+1/2'
'-x, y, -z+1/2'
'x+1/2, -y+1/2, -z'
'-x, -y, -z'
'x-1/2, y-1/2, -z-1/2'
'x, -y, z-1/2'
'-x-1/2, y-1/2, z'

loop_
_atom_site_label
_atom_site_type_symbol
_atom_site_fract_x
_atom_site_fract_y
_atom_site_fract_z
_atom_site_U_iso_or_equiv
_atom_site_adp_type
_atom_site_occupancy
_atom_site_symmetry_multiplicity
_atom_site_calc_flag
_atom_site_refinement_flags
Zn1 Zn 0.0000 0.18872(3) 0.2500 0.02839(15) Uani 1 2 d S
C1 C -0.0637(2) -0.0350(3) 0.36916(16) 0.0534(7) Uani 1 1 d .
H1 H -0.1350 -0.0025 0.3657 0.064 Uiso 1 1 calc R
C2 C -0.0461(3) -0.1413(4) 0.4109(2) 0.0763(11) Uani 1 1 d .
H2 H -0.1038 -0.1786 0.4363 0.092 Uiso 1 1 calc R
C3 C 0.0584(3) -0.1917(4) 0.4145(2) 0.0892(14) Uani 1 1 d .
H3 H 0.0720 -0.2654 0.4414 0.107 Uiso 1 1 calc R
C4 C 0.1429(3) -0.1322(3) 0.3780(2) 0.0720(11) Uani 1 1 d .
H4 H 0.2143 -0.1648 0.3797 0.086 Uiso 1 1 calc R
C5 C 0.1192(2) -0.0229(3) 0.33883(14) 0.0427(6) Uani 1 1 d .
C6 C 0.2024(2) 0.0464(2) 0.29738(13) 0.0375(5) Uani 1 1 d .
C7 C 0.3146(2) 0.0257(3) 0.28553(16) 0.0510(7) Uani 1 1 d .
H7 H 0.3591 -0.0374 0.3058 0.061 Uiso 1 1 calc R
C8 C 0.3444(2) 0.1179(3) 0.23778(15) 0.0511(7) Uani 1 1 d .
H8 H 0.4143 0.1290 0.2183 0.061 Uiso 1 1 calc R
C9 C 0.08392(19) 0.3625(2) 0.12340(12) 0.0334(5) Uani 1 1 d .
C10 C 0.03988(19) 0.4348(2) 0.05977(12) 0.0300(5) Uani 1 1 d .
C11 C -0.06800(19) 0.4192(2) 0.03802(12) 0.0354(5) Uani 1 1 d .
H11 H -0.1144 0.3646 0.0635 0.042 Uiso 1 1 calc R
C12 C 0.1081(2) 0.5163(2) 0.02117(13) 0.0365(5) Uani 1 1 d .
H12 H 0.1812 0.5276 0.0352 0.044 Uiso 1 1 calc R
N1 N 0.01649(16) 0.0236(2) 0.33342(12) 0.0392(5) Uani 1 1 d .
N2 N 0.16806(16) 0.1472(2) 0.25974(10) 0.0330(4) Uani 1 1 d .
N3 N 0.25566(17) 0.1896(2) 0.22379(12) 0.0401(5) Uani 1 1 d .
H3A H 0.2551 0.2546 0.1953 0.048 Uiso 1 1 calc R
O1 O 0.01410(13) 0.31973(16) 0.16718(9) 0.0365(4) Uani 1 1 d .
O2 O 0.18577(15) 0.3508(2) 0.12714(11) 0.0591(6) Uani 1 1 d .

loop_
_atom_site_aniso_label
_atom_site_aniso_U_11
_atom_site_aniso_U_22
_atom_site_aniso_U_33
_atom_site_aniso_U_23
_atom_site_aniso_U_13
_atom_site_aniso_U_12
Zn1 0.0228(2) 0.0327(2) 0.0296(2) 0.000 -0.00224(14) 0.000
C1 0.0394(14) 0.0592(18) 0.0615(18) 0.0191(15) 0.0012(13) -0.0040(13)
C2 0.056(2) 0.087(3) 0.086(3) 0.044(2) 0.0005(19) -0.0161(19)
C3 0.068(2) 0.086(3) 0.114(3) 0.066(3) -0.013(2) -0.011(2)
C4 0.0494(17) 0.069(2) 0.097(3) 0.045(2) -0.0165(17) -0.0006(15)
C5 0.0381(13) 0.0422(14) 0.0479(14) 0.0125(12) -0.0128(11) -0.0028(11)
C6 0.0323(12) 0.0379(13) 0.0422(13) 0.0076(11) -0.0113(10) 0.0037(10)
C7 0.0347(14) 0.0575(18) 0.0608(17) 0.0135(14) -0.0089(13) 0.0122(13)
C8 0.0274(13) 0.069(2) 0.0569(17) 0.0126(14) -0.0009(11) 0.0074(13)
C9 0.0344(12) 0.0353(12) 0.0306(11) 0.0034(10) -0.0012(10) 0.0043(10)
C10 0.0331(11) 0.0317(12) 0.0252(10) 0.0005(9) 0.0004(9) 0.0052(9)
C11 0.0339(12) 0.0404(13) 0.0318(11) 0.0083(10) 0.0022(10) -0.0039(10)
C12 0.0290(11) 0.0457(14) 0.0349(12) 0.0078(11) -0.0044(10) -0.0030(10)
N1 0.0348(11) 0.0395(12) 0.0433(12) 0.0080(10) -0.0034(9) -0.0018(9)
N2 0.0263(10) 0.0363(10) 0.0363(11) 0.0064(8) -0.0042(8) 0.0008(9)
N3 0.0280(10) 0.0485(13) 0.0438(11) 0.0138(9) -0.0031(10) -0.0001(9)
O1 0.0384(9) 0.0414(10) 0.0297(9) 0.0099(7) 0.0037(7) 0.0076(7)
O2 0.0329(10) 0.0878(15) 0.0567(12) 0.0383(11) -0.0025(9) 0.0059(10)

loop_
_atom_type_symbol
_atom_type_description
_atom_type_scat_dispersion_real
_atom_type_scat_dispersion_imag
_atom_type_scat_source
C C 0.0033 0.0016 'International Tables Vol C Tables 4.2.6.8 and 6.1.1.4'
H H 0.0000 0.0000 'International Tables Vol C Tables 4.2.6.8 and 6.1.1.4'
N N 0.0061 0.0033 'International Tables Vol C Tables 4.2.6.8 and 6.1.1.4'
O O 0.0106 0.0060 'International Tables Vol C Tables 4.2.6.8 and 6.1.1.4'
Zn Zn 0.2839 1.4301 'International Tables Vol C Tables 4.2.6.8 and 6.1.1.4'

loop_
_geom_angle_atom_site_label_1
_geom_angle_atom_site_label_2
_geom_angle_atom_site_label_3
_geom_angle
_geom_angle_site_symmetry_1
_geom_angle_site_symmetry_3
O1 Zn1 O1 97.62(10) 3 .
O1 Zn1 N2 96.93(7) 3 3
O1 Zn1 N2 98.71(7) . 3
O1 Zn1 N2 98.71(7) 3 .
O1 Zn1 N2 96.93(7) . .
N2 Zn1 N2 156.15(12) 3 .
O1 Zn1 N1 168.40(7) 3 3
O1 Zn1 N1 89.55(8) . 3
N2 Zn1 N1 72.88(7) 3 3
N2 Zn1 N1 89.40(7) . 3
O1 Zn1 N1 89.55(8) 3 .
O1 Zn1 N1 168.40(7) . .
N2 Zn1 N1 89.40(7) 3 .
N2 Zn1 N1 72.88(7) . .
N1 Zn1 N1 84.91(11) 3 .
N1 C1 C2 122.9(3) . .
N1 C1 H1 118.6 . .
C2 C1 H1 118.6 . .
C1 C2 C3 118.7(3) . .
C1 C2 H2 120.6 . .
C3 C2 H2 120.6 . .
C2 C3 C4 119.3(3) . .
C2 C3 H3 120.3 . .
C4 C3 H3 120.3 . .
C3 C4 C5 118.5(3) . .
C3 C4 H4 120.8 . .
C5 C4 H4 120.8 . .
N1 C5 C4 122.0(3) . .
N1 C5 C6 115.1(2) . .
C4 C5 C6 122.8(2) . .
N2 C6 C7 110.1(2) . .
N2 C6 C5 116.9(2) . .
C7 C6 C5 132.9(2) . .
C8 C7 C6 104.7(2) . .
C8 C7 H7 127.6 . .
C6 C7 H7 127.6 . .
N3 C8 C7 108.0(2) . .
N3 C8 H8 126.0 . .
C7 C8 H8 126.0 . .
O2 C9 O1 126.7(2) . .
O2 C9 C10 116.5(2) . .
O1 C9 C10 116.9(2) . .
C11 C10 C12 119.0(2) . .
C11 C10 C9 120.7(2) . .
C12 C10 C9 120.3(2) . .
C10 C11 C12 120.8(2) . 5_565
C10 C11 H11 119.6 . .
C12 C11 H11 119.6 5_565 .
C11 C12 C10 120.2(2) 5_565 .
C11 C12 H12 119.9 5_565 .
C10 C12 H12 119.9 . .
C1 N1 C5 118.5(2) . .
C1 N1 Zn1 127.78(18) . .
C5 N1 Zn1 113.36(16) . .
C6 N2 N3 106.1(2) . .
C6 N2 Zn1 120.96(17) . .
N3 N2 Zn1 131.67(15) . .
N2 N3 C8 111.0(2) . .
N2 N3 H3A 124.5 . .
C8 N3 H3A 124.5 . .
C9 O1 Zn1 140.78(15) . .

loop_
_geom_bond_atom_site_label_1
_geom_bond_atom_site_label_2
_geom_bond_distance
_geom_bond_site_symmetry_2
Zn1 O1 2.0675(17) 3
Zn1 O1 2.0675(17) .
Zn1 N2 2.089(2) 3
Zn1 N2 2.089(2) .
Zn1 N1 2.327(2) 3
Zn1 N1 2.327(2) .
C1 N1 1.327(3) .
C1 C2 1.368(4) .
C1 H1 0.9300 .
C2 C3 1.372(6) .
C2 H2 0.9300 .
C3 C4 1.377(5) .
C3 H3 0.9300 .
C4 C5 1.381(4) .
C4 H4 0.9300 .
C5 N1 1.339(3) .
C5 C6 1.461(4) .
C6 N2 1.328(3) .
C6 C7 1.393(4) .
C7 C8 1.358(4) .
C7 H7 0.9300 .
C8 N3 1.334(3) .
C8 H8 0.9300 .
C9 O2 1.242(3) .
C9 O1 1.258(3) .
C9 C10 1.504(3) .
C10 C11 1.378(3) .
C10 C12 1.386(3) .
C11 C12 1.381(3) 5_565
C11 H11 0.9300 .
C12 C11 1.381(3) 5_565
C12 H12 0.9300 .
N2 N3 1.331(3) .
N3 H3A 0.8600 .

loop_
_geom_torsion_atom_site_label_1
_geom_torsion_atom_site_label_2
_geom_torsion_atom_site_label_3
_geom_torsion_atom_site_label_4
_geom_torsion
_geom_torsion_site_symmetry_1
_geom_torsion_site_symmetry_4
N1 C1 C2 C3 -1.8(6) . .
C1 C2 C3 C4 1.9(6) . .
C2 C3 C4 C5 0.1(6) . .
C3 C4 C5 N1 -2.4(5) . .
C3 C4 C5 C6 -179.1(3) . .
N1 C5 C6 N2 0.5(4) . .
C4 C5 C6 N2 177.4(3) . .
N1 C5 C6 C7 -176.0(3) . .
C4 C5 C6 C7 0.9(5) . .
N2 C6 C7 C8 -1.2(3) . .
C5 C6 C7 C8 175.5(3) . .
C6 C7 C8 N3 1.2(4) . .
O2 C9 C10 C11 159.2(2) . .
O1 C9 C10 C11 -20.5(3) . .
O2 C9 C10 C12 -19.4(3) . .
O1 C9 C10 C12 160.9(2) . .
C12 C10 C11 C12 -0.2(4) . 5_565
C9 C10 C11 C12 -178.8(2) . 5_565
C11 C10 C12 C11 0.2(4) . 5_565
C9 C10 C12 C11 178.8(2) . 5_565
C2 C1 N1 C5 -0.4(5) . .
C2 C1 N1 Zn1 172.2(3) . .
C4 C5 N1 C1 2.6(4) . .
C6 C5 N1 C1 179.5(2) . .
C4 C5 N1 Zn1 -171.1(3) . .
C6 C5 N1 Zn1 5.9(3) . .
O1 Zn1 N1 C1 80.6(2) 3 .
O1 Zn1 N1 C1 -151.0(3) . .
N2 Zn1 N1 C1 -16.4(2) 3 .
N2 Zn1 N1 C1 179.8(3) . .
N1 Zn1 N1 C1 -89.2(2) 3 .
O1 Zn1 N1 C5 -106.52(19) 3 .
O1 Zn1 N1 C5 21.9(5) . .
N2 Zn1 N1 C5 156.55(19) 3 .
N2 Zn1 N1 C5 -7.26(18) . .
N1 Zn1 N1 C5 83.68(19) 3 .
C7 C6 N2 N3 0.7(3) . .
C5 C6 N2 N3 -176.6(2) . .
C7 C6 N2 Zn1 169.44(18) . .
C5 C6 N2 Zn1 -7.8(3) . .
O1 Zn1 N2 C6 94.84(19) 3 .
O1 Zn1 N2 C6 -166.31(18) . .
N2 Zn1 N2 C6 -35.59(18) 3 .
N1 Zn1 N2 C6 -76.84(19) 3 .
N1 Zn1 N2 C6 8.02(18) . .
O1 Zn1 N2 N3 -99.7(2) 3 .
O1 Zn1 N2 N3 -0.8(2) . .
N2 Zn1 N2 N3 129.9(2) 3 .
N1 Zn1 N2 N3 88.6(2) 3 .
N1 Zn1 N2 N3 173.5(2) . .
C6 N2 N3 C8 0.1(3) . .
Zn1 N2 N3 C8 -167.0(2) . .
C7 C8 N3 N2 -0.9(3) . .
O2 C9 O1 Zn1 -16.2(4) . .
C10 C9 O1 Zn1 163.49(18) . .
O1 Zn1 O1 C9 109.2(3) 3 .
N2 Zn1 O1 C9 -152.6(3) 3 .
N2 Zn1 O1 C9 9.4(3) . .
N1 Zn1 O1 C9 -80.0(3) 3 .
N1 Zn1 O1 C9 -18.6(5) . .
